data_4326136
loop_
_publ_author_name
'Jennifer L. Hess'
'Chung-Hung Hsieh'
'Joseph H. Reibenspies'
'Marcetta Y. Darensbourg'

_publ_contact_author_address
;Department of Chemistry
Texas A&M University
College Station, TX 77843
;
_publ_contact_author_email marcetta@mail.chem.tamu.edu
_publ_contact_author_name 'Marcetta Y. Darensbourg'
_publ_contact_author_phone 979-845-5417
_publ_section_title
;
 N-Heterocyclic Carbene Ligands as Mimics of Imidazoles/Histidine for the
 Stabilization of Di- and Trinitrosyl Iron Complexes
;
_journal_name_full 'Inorganic Chemistry'
_journal_page_first 8541
_journal_page_last 8552
_journal_paper_doi 10.1021/ic201138f
_journal_volume 50
_journal_year 2011
_chemical_formula_sum 'C18 H32 Fe N6 O2'
_chemical_formula_weight 420.35
_space_group_IT_number 60
_symmetry_cell_setting orthorhombic
_symmetry_space_group_name_Hall '-P 2n 2ab'
_symmetry_space_group_name_H-M 'P b c n'
_atom_sites_solution_hydrogens geom
_atom_sites_solution_primary direct
_atom_sites_solution_secondary difmap
_audit_creation_method SHELXL-97
_cell_angle_alpha 90.00
_cell_angle_beta 90.00
_cell_angle_gamma 90.00
_cell_formula_units_Z 4
_cell_length_a 9.306(6)
_cell_length_b 14.002(10)
_cell_length_c 16.898(18)
_cell_measurement_reflns_used 2426
_cell_measurement_temperature 110(2)
_cell_measurement_theta_max 20.80
_cell_measurement_theta_min 2.41
_cell_volume 2202(3)
_computing_cell_refinement 'Bruker SMART'
_computing_data_collection 'Bruker SMART'
_computing_data_reduction 'Bruker SAINT'
_computing_molecular_graphics 'Bruker SHELXTL'
_computing_publication_material 'Bruker SHELXTL'
_computing_structure_refinement 'SHELXL-97 (Sheldrick, 1997)'
_computing_structure_solution 'SHELXS-97 (Sheldrick, 1990)'
_diffrn_ambient_temperature 110(2)
_diffrn_measured_fraction_theta_full 0.997
_diffrn_measured_fraction_theta_max 0.997
_diffrn_measurement_device_type 'CCD area detector'
_diffrn_measurement_method 'phi and omega scans'
_diffrn_radiation_monochromator graphite
_diffrn_radiation_source 'fine-focus sealed tube'
_diffrn_radiation_type MoK\a
_diffrn_radiation_wavelength 0.71073
_diffrn_reflns_av_R_equivalents 0.1025
_diffrn_reflns_av_sigmaI/netI 0.0962
_diffrn_reflns_limit_h_max 12
_diffrn_reflns_limit_h_min -12
_diffrn_reflns_limit_k_max 18
_diffrn_reflns_limit_k_min -18
_diffrn_reflns_limit_l_max 22
_diffrn_reflns_limit_l_min -22
_diffrn_reflns_number 24185
_diffrn_reflns_theta_full 27.86
_diffrn_reflns_theta_max 27.86
_diffrn_reflns_theta_min 2.41
_exptl_absorpt_coefficient_mu 0.708
_exptl_absorpt_correction_T_max 0.9722
_exptl_absorpt_correction_T_min 0.8951
_exptl_absorpt_correction_type multi-scan
_exptl_absorpt_process_details sadabs
_exptl_crystal_colour brown
_exptl_crystal_density_diffrn 1.268
_exptl_crystal_description block
_exptl_crystal_F_000 896
_exptl_crystal_size_max 0.16
_exptl_crystal_size_mid 0.05
_exptl_crystal_size_min 0.04
_refine_diff_density_max 0.836
_refine_diff_density_min -0.759
_refine_diff_density_rms 0.081
_refine_ls_extinction_method none
_refine_ls_goodness_of_fit_ref 1.033
_refine_ls_hydrogen_treatment constr
_refine_ls_matrix_type full
_refine_ls_number_parameters 127
_refine_ls_number_reflns 2620
_refine_ls_number_restraints 0
_refine_ls_restrained_S_all 1.033
_refine_ls_R_factor_all 0.0927
_refine_ls_R_factor_gt 0.0573
_refine_ls_shift/su_max 0.000
_refine_ls_shift/su_mean 0.000
_refine_ls_structure_factor_coef Fsqd
_refine_ls_weighting_details 'calc w=1/[\s^2^(Fo^2^)+(0.0708P)^2^+0.6064P] where P=(Fo^2^+2Fc^2^)/3'
_refine_ls_weighting_scheme calc
_refine_ls_wR_factor_gt 0.1463
_refine_ls_wR_factor_ref 0.1731
_reflns_number_gt 1651
_reflns_number_total 2620
_reflns_threshold_expression >2sigma(I)
_cod_data_source_file ic201138f_si_002_4.cif
_cod_data_source_block 3
_cod_database_code 4326136

loop_
_symmetry_equiv_pos_as_xyz
'x, y, z'
'-x+1/2, -y+1/2, z+1/2'
'x+1/2, -y+1/2, -z'
'-x, y, -z+1/2'
'-x, -y, -z'
'x-1/2, y-1/2, -z-1/2'
'-x-1/2, y-1/2, z'
'x, -y, z-1/2'

loop_
_atom_site_label
_atom_site_type_symbol
_atom_site_fract_x
_atom_site_fract_y
_atom_site_fract_z
_atom_site_U_iso_or_equiv
_atom_site_adp_type
_atom_site_occupancy
_atom_site_symmetry_multiplicity
_atom_site_calc_flag
_atom_site_refinement_flags
Fe1 Fe 0.5000 0.51934(4) 0.2500 0.0315(2) Uani 1 2 d S
O5 O 0.5268(3) 0.62954(18) 0.39047(14) 0.0548(7) Uani 1 1 d .
N9 N 0.3204(3) 0.34998(17) 0.20029(14) 0.0396(6) Uani 1 1 d .
N18 N 0.2552(3) 0.39547(17) 0.31421(14) 0.0394(6) Uani 1 1 d .
N38 N 0.5153(2) 0.57845(18) 0.33354(15) 0.0372(6) Uani 1 1 d .
C45 C 0.3890(3) 0.3429(2) 0.12242(17) 0.0432(7) Uani 1 1 d .
H45 H 0.4609 0.3957 0.1180 0.052 Uiso 1 1 calc R
C49 C 0.3476(3) 0.4173(2) 0.25496(15) 0.0335(6) Uani 1 1 d .
C78 C 0.2299(4) 0.4547(2) 0.38446(18) 0.0437(7) Uani 1 1 d .
H78 H 0.3200 0.4910 0.3960 0.052 Uiso 1 1 calc R
C84 C 0.1748(3) 0.3156(2) 0.2962(2) 0.0508(8) Uani 1 1 d .
H84 H 0.1042 0.2865 0.3289 0.061 Uiso 1 1 calc R
C88 C 0.2145(4) 0.2873(2) 0.2248(2) 0.0508(8) Uani 1 1 d .
H88 H 0.1776 0.2344 0.1960 0.061 Uiso 1 1 calc R
C100 C 0.2773(4) 0.3572(3) 0.0584(2) 0.0585(9) Uani 1 1 d .
H10A H 0.2279 0.4182 0.0669 0.088 Uiso 1 1 calc R
H10B H 0.2074 0.3050 0.0603 0.088 Uiso 1 1 calc R
H10C H 0.3245 0.3578 0.0066 0.088 Uiso 1 1 calc R
C113 C 0.4680(4) 0.2495(3) 0.1144(2) 0.0570(10) Uani 1 1 d .
H11A H 0.3994 0.1965 0.1181 0.086 Uiso 1 1 calc R
H11B H 0.5392 0.2439 0.1568 0.086 Uiso 1 1 calc R
H11C H 0.5166 0.2472 0.0630 0.086 Uiso 1 1 calc R
C130 C 0.1951(4) 0.3941(3) 0.4555(2) 0.0644(10) Uani 1 1 d .
H13A H 0.2725 0.3478 0.4641 0.097 Uiso 1 1 calc R
H13B H 0.1046 0.3601 0.4464 0.097 Uiso 1 1 calc R
H13C H 0.1857 0.4350 0.5023 0.097 Uiso 1 1 calc R
C147 C 0.1135(5) 0.5252(3) 0.3676(2) 0.0825(15) Uani 1 1 d .
H14D H 0.0273 0.4914 0.3496 0.124 Uiso 1 1 calc R
H14E H 0.1455 0.5695 0.3263 0.124 Uiso 1 1 calc R
H14F H 0.0913 0.5611 0.4159 0.124 Uiso 1 1 calc R

loop_
_atom_site_aniso_label
_atom_site_aniso_U_11
_atom_site_aniso_U_22
_atom_site_aniso_U_33
_atom_site_aniso_U_23
_atom_site_aniso_U_13
_atom_site_aniso_U_12
Fe1 0.0378(4) 0.0272(4) 0.0297(3) 0.000 0.0021(2) 0.000
O5 0.0800(17) 0.0508(15) 0.0336(12) -0.0085(11) 0.0063(11) -0.0145(12)
N9 0.0396(13) 0.0386(14) 0.0406(14) -0.0031(11) -0.0030(11) -0.0063(11)
N18 0.0399(14) 0.0384(14) 0.0400(14) 0.0011(11) 0.0007(11) -0.0061(11)
N38 0.0442(15) 0.0339(13) 0.0336(13) 0.0004(11) 0.0037(10) -0.0048(10)
C45 0.0468(18) 0.0443(18) 0.0385(17) -0.0103(13) 0.0006(14) -0.0011(14)
C49 0.0379(15) 0.0300(14) 0.0326(15) 0.0022(11) -0.0011(12) 0.0041(12)
C78 0.0498(18) 0.0424(17) 0.0389(17) 0.0005(13) 0.0072(14) -0.0015(14)
C84 0.0451(18) 0.052(2) 0.055(2) 0.0028(17) 0.0008(15) -0.0166(15)
C88 0.0477(18) 0.0473(19) 0.057(2) -0.0055(17) -0.0056(16) -0.0135(15)
C100 0.065(2) 0.065(2) 0.045(2) -0.0005(17) -0.0045(17) 0.0077(19)
C113 0.060(2) 0.049(2) 0.062(2) -0.0194(18) -0.0039(17) 0.0071(16)
C130 0.090(3) 0.057(2) 0.046(2) 0.0051(17) 0.0123(19) -0.003(2)
C147 0.105(4) 0.089(3) 0.053(3) 0.003(2) 0.015(2) 0.043(3)

loop_
_atom_type_symbol
_atom_type_description
_atom_type_scat_dispersion_real
_atom_type_scat_dispersion_imag
_atom_type_scat_source
C C 0.0033 0.0016 'International Tables Vol C Tables 4.2.6.8 and 6.1.1.4'
H H 0.0000 0.0000 'International Tables Vol C Tables 4.2.6.8 and 6.1.1.4'
Fe Fe 0.3463 0.8444 'International Tables Vol C Tables 4.2.6.8 and 6.1.1.4'
N N 0.0061 0.0033 'International Tables Vol C Tables 4.2.6.8 and 6.1.1.4'
O O 0.0106 0.0060 'International Tables Vol C Tables 4.2.6.8 and 6.1.1.4'

loop_
_geom_angle_atom_site_label_1
_geom_angle_atom_site_label_2
_geom_angle_atom_site_label_3
_geom_angle
_geom_angle_site_symmetry_1
_geom_angle_site_symmetry_3
N38 Fe1 N38 119.48(19) . 4_655
N38 Fe1 C49 112.48(11) . .
N38 Fe1 C49 109.39(11) 4_655 .
N38 Fe1 C49 109.39(11) . 4_655
N38 Fe1 C49 112.48(11) 4_655 4_655
C49 Fe1 C49 89.72(17) . 4_655
C49 N9 C88 111.9(3) . .
C49 N9 C45 125.6(2) . .
C88 N9 C45 122.4(3) . .
C49 N18 C84 111.4(3) . .
C49 N18 C78 124.9(2) . .
C84 N18 C78 123.4(3) . .
O5 N38 Fe1 173.8(2) . .
N9 C45 C113 110.6(3) . .
N9 C45 C100 109.5(3) . .
C113 C45 C100 112.7(3) . .
N9 C45 H45 108.0 . .
C113 C45 H45 108.0 . .
C100 C45 H45 108.0 . .
N9 C49 N18 103.3(3) . .
N9 C49 Fe1 126.9(2) . .
N18 C49 Fe1 129.6(2) . .
N18 C78 C147 109.7(3) . .
N18 C78 C130 111.1(3) . .
C147 C78 C130 111.7(3) . .
N18 C78 H78 108.1 . .
C147 C78 H78 108.1 . .
C130 C78 H78 108.1 . .
C88 C84 N18 107.1(3) . .
C88 C84 H84 126.5 . .
N18 C84 H84 126.5 . .
C84 C88 N9 106.3(3) . .
C84 C88 H88 126.8 . .
N9 C88 H88 126.8 . .
C45 C100 H10A 109.5 . .
C45 C100 H10B 109.5 . .
H10A C100 H10B 109.5 . .
C45 C100 H10C 109.5 . .
H10A C100 H10C 109.5 . .
H10B C100 H10C 109.5 . .
C45 C113 H11A 109.5 . .
C45 C113 H11B 109.5 . .
H11A C113 H11B 109.5 . .
C45 C113 H11C 109.5 . .
H11A C113 H11C 109.5 . .
H11B C113 H11C 109.5 . .
C78 C130 H13A 109.5 . .
C78 C130 H13B 109.5 . .
H13A C130 H13B 109.5 . .
C78 C130 H13C 109.5 . .
H13A C130 H13C 109.5 . .
H13B C130 H13C 109.5 . .
C78 C147 H14D 109.5 . .
C78 C147 H14E 109.5 . .
H14D C147 H14E 109.5 . .
C78 C147 H14F 109.5 . .
H14D C147 H14F 109.5 . .
H14E C147 H14F 109.5 . .

loop_
_geom_bond_atom_site_label_1
_geom_bond_atom_site_label_2
_geom_bond_distance
_geom_bond_site_symmetry_2
Fe1 N38 1.642(3) .
Fe1 N38 1.642(3) 4_655
Fe1 C49 2.015(3) .
Fe1 C49 2.015(3) 4_655
O5 N38 1.204(3) .
N9 C49 1.344(4) .
N9 C88 1.384(4) .
N9 C45 1.466(4) .
N18 C49 1.355(4) .
N18 C84 1.379(4) .
N18 C78 1.467(4) .
C45 C113 1.507(5) .
C45 C100 1.513(4) .
C45 H45 1.0000 .
C78 C147 1.492(5) .
C78 C130 1.505(4) .
C78 H78 1.0000 .
C84 C88 1.323(5) .
C84 H84 0.9500 .
C88 H88 0.9500 .
C100 H10A 0.9800 .
C100 H10B 0.9800 .
C100 H10C 0.9800 .
C113 H11A 0.9800 .
C113 H11B 0.9800 .
C113 H11C 0.9800 .
C130 H13A 0.9800 .
C130 H13B 0.9800 .
C130 H13C 0.9800 .
C147 H14D 0.9800 .
C147 H14E 0.9800 .
C147 H14F 0.9800 .

loop_
_geom_torsion_atom_site_label_1
_geom_torsion_atom_site_label_2
_geom_torsion_atom_site_label_3
_geom_torsion_atom_site_label_4
_geom_torsion
_geom_torsion_site_symmetry_1
N38 Fe1 N38 O5 -4(2) 4_655
C49 Fe1 N38 O5 -135(2) .
C49 Fe1 N38 O5 127(2) 4_655
C49 N9 C45 C113 119.5(3) .
C88 N9 C45 C113 -62.5(4) .
C49 N9 C45 C100 -115.7(3) .
C88 N9 C45 C100 62.3(4) .
C88 N9 C49 N18 -0.3(3) .
C45 N9 C49 N18 177.9(3) .
C88 N9 C49 Fe1 176.0(2) .
C45 N9 C49 Fe1 -5.8(4) .
C84 N18 C49 N9 0.7(3) .
C78 N18 C49 N9 -172.3(3) .
C84 N18 C49 Fe1 -175.4(2) .
C78 N18 C49 Fe1 11.6(4) .
N38 Fe1 C49 N9 -171.7(2) .
N38 Fe1 C49 N9 53.1(3) 4_655
C49 Fe1 C49 N9 -60.7(2) 4_655
N38 Fe1 C49 N18 3.7(3) .
N38 Fe1 C49 N18 -131.6(3) 4_655
C49 Fe1 C49 N18 114.6(3) 4_655
C49 N18 C78 C147 88.4(4) .
C84 N18 C78 C147 -83.8(4) .
C49 N18 C78 C130 -147.7(3) .
C84 N18 C78 C130 40.1(4) .
C49 N18 C84 C88 -0.9(4) .
C78 N18 C84 C88 172.2(3) .
N18 C84 C88 N9 0.6(4) .
C49 N9 C88 C84 -0.2(4) .
C45 N9 C88 C84 -178.4(3) .
